data_1506059
loop_
_publ_author_name
'Detz, Remko J.'
'Heras, Silvia Ar\'evalo'
'de Gelder, R.'
'van Leeuwen, Piet W. N. M.'
'Hiemstra, Henk'
'Reek, Joost N. H.'
'van Maarseveen, Jan H.'

_publ_contact_author
;
        Dr. J.H. van Maarseveen  
        Laboratory of Synthetic Organic Chemistry
        Van 't Hoff Institute for Molecular Sciences
        Faculty of Science                     
        University of Amsterdam
        Nieuwe Achtergracht 129
        1018 WS Amsterdam
        The Netherlands
;
_publ_section_title
;
 &quot;Clickphine&quot;: a novel and highly versatile P,N ligand class via
 click chemistry.
;
_journal_issue 15
_journal_name_full 'Organic letters'
_journal_page_first 3227
_journal_page_last 3230
_journal_paper_doi 10.1021/ol061015q
_journal_volume 8
_journal_year 2006
_chemical_formula_sum 'C24 H23 Cl N3 P Pd'
_chemical_formula_weight 526.27
_chemical_name_systematic
;
 ?
;
_space_group_IT_number 2
_symmetry_cell_setting triclinic
_symmetry_space_group_name_Hall '-P 1'
_symmetry_space_group_name_H-M 'P -1'
_atom_sites_solution_hydrogens geom
_atom_sites_solution_primary direct
_atom_sites_solution_secondary difmap
_audit_creation_date 2006-04-04
_audit_creation_method 'SHELXL, adapted and expanded'
_cell_angle_alpha 82.322(5)
_cell_angle_beta 82.065(4)
_cell_angle_gamma 77.051(5)
_cell_formula_units_Z 4
_cell_length_a 11.1254(6)
_cell_length_b 11.9304(9)
_cell_length_c 17.8980(11)
_cell_measurement_reflns_used 75566
_cell_measurement_temperature 208(2)
_cell_measurement_theta_max 27.500
_cell_measurement_theta_min 2.000
_cell_volume 2280.0(3)
_computing_data_collection
;
Nonius "Collect" program suite (Nonius, 1999)
;
_computing_data_reduction
;
Nonius "EvalCCD" program suite (Duisenberg, 1998)
;
_computing_molecular_graphics
;
PLATON (Spek, 2003)
;
_computing_structure_refinement 'SHELXL-97 (Sheldrick, 1997)'
_computing_structure_solution
;
DIRDIF (Beurskens et al., 1996),
PATTY (Beurskens et al., 1987)
;
_diffrn_ambient_temperature 208(2)
_diffrn_detector_area_resol_mean 18.4
_diffrn_measured_fraction_theta_full 0.997
_diffrn_measured_fraction_theta_max 0.997
_diffrn_measurement_device 'Nonius KappaCCD'
_diffrn_measurement_method 'area detector \f and \w scan'
_diffrn_radiation_monochromator graphite
_diffrn_radiation_source 'fine-focus sealed tube'
_diffrn_radiation_type MoK\a
_diffrn_radiation_wavelength 0.71073
_diffrn_reflns_av_R_equivalents 0.0357
_diffrn_reflns_av_sigmaI/netI 0.0277
_diffrn_reflns_limit_h_max 14
_diffrn_reflns_limit_h_min -14
_diffrn_reflns_limit_k_max 15
_diffrn_reflns_limit_k_min -15
_diffrn_reflns_limit_l_max 23
_diffrn_reflns_limit_l_min -23
_diffrn_reflns_number 75566
_diffrn_reflns_theta_full 25.00
_diffrn_reflns_theta_max 27.50
_diffrn_reflns_theta_min 2.00
_diffrn_standards_decay_% 0.000
_diffrn_standards_interval_time 0
_diffrn_standards_number 0
_exptl_absorpt_coefficient_mu 1.017
_exptl_absorpt_correction_T_max 0.885
_exptl_absorpt_correction_T_min 0.720
_exptl_absorpt_correction_type multi-scan
_exptl_absorpt_process_details 'SADABS multiscan (Sheldrick, 1996)'
_exptl_crystal_colour 'translucent colourless'
_exptl_crystal_density_diffrn 1.533
_exptl_crystal_density_method 'not measured'
_exptl_crystal_description 'rough fragment'
_exptl_crystal_F_000 1064
_exptl_crystal_size_max 0.26
_exptl_crystal_size_mid 0.24
_exptl_crystal_size_min 0.12
_refine_diff_density_max 0.417
_refine_diff_density_min -0.380
_refine_diff_density_rms 0.070
_refine_ls_extinction_method none
_refine_ls_goodness_of_fit_all 1.095
_refine_ls_goodness_of_fit_ref 1.095
_refine_ls_hydrogen_treatment constr
_refine_ls_matrix_type full
_refine_ls_number_parameters 597
_refine_ls_number_reflns 10452
_refine_ls_number_restraints 34
_refine_ls_restrained_S_all 1.094
_refine_ls_R_factor_all 0.0498
_refine_ls_R_factor_gt 0.0327
_refine_ls_R_factor_obs 0.0327
_refine_ls_shift/esd_max 0.001
_refine_ls_shift/esd_mean 0.000
_refine_ls_shift/su_max 0.001
_refine_ls_shift/su_mean 0.000
_refine_ls_structure_factor_coef Fsqd
_refine_ls_weighting_details
;
w=1/[\s^2^(Fo^2^)+(0.0153P)^2^+2.2337P] where P=(Fo^2^+2Fc^2^)/3
;
_refine_ls_weighting_scheme calc
_refine_ls_wR_factor_all 0.0616
_refine_ls_wR_factor_gt 0.0565
_refine_ls_wR_factor_obs 0.0565
_refine_ls_wR_factor_ref 0.0616
_reflns_number_gt 8436
_reflns_number_observed 8436
_reflns_number_total 10452
_reflns_observed_criterion >2sigma(I)
_reflns_threshold_expression >2sigma(I)
_cod_data_source_file ol061015qsi20060427_104105.cif
_cod_data_source_block RD90
_cod_depositor_comments
;
The following automatic conversions were performed:
'_publ_contact_autor' tag replaced with '_publ_contact_author'.

Automatic conversion script
Id: cif_correct_tags 1440 2010-10-19 06:21:57Z saulius 

The following automatic conversions were performed:

'_geom_bond_publ_flag' value 'Y' changed to 'y' according to
/home/saulius/struct/CIF-dictionaries/cif_core.dic dictionary named
'cif_core.dic' version 2.4.1 from 2010-06-29 (80
times).

'_geom_angle_publ_flag' value 'Y' changed to 'y' according
to /home/saulius/struct/CIF-dictionaries/cif_core.dic dictionary
named 'cif_core.dic' version 2.4.1 from 2010-06-29 (156 times).

Automatic conversion script
Id: cif_fix_values 1715 2011-07-08 13:25:40Z adriana 
;
_cod_database_code 1506059

loop_
_symmetry_equiv_pos_as_xyz
'x, y, z'
'-x, -y, -z'

loop_
_atom_site_label
_atom_site_type_symbol
_atom_site_fract_x
_atom_site_fract_y
_atom_site_fract_z
_atom_site_U_iso_or_equiv
_atom_site_adp_type
_atom_site_occupancy
_atom_site_calc_flag
_atom_site_refinement_flags
_atom_site_disorder_assembly
_atom_site_disorder_group
Pd1A Pd 0.591330(18) -0.032793(16) 0.357874(11) 0.02858(5) Uani 1 d . . .
Cl1A Cl 0.72636(7) 0.07047(6) 0.39726(4) 0.04172(16) Uani 1 d . . .
P1A P 0.59737(6) 0.05194(5) 0.23505(4) 0.02714(14) Uani 1 d . . .
N1A N 0.4595(2) 0.36308(19) 0.21230(12) 0.0352(5) Uani 1 d . . .
N2A N 0.3904(2) 0.44201(19) 0.25343(13) 0.0364(5) Uani 1 d . . .
N3A N 0.42424(19) 0.41688(17) 0.32429(12) 0.0294(5) Uani 1 d . . .
C1A C 0.4543(11) -0.1332(13) 0.3523(7) 0.035(3) Uani 0.519(9) d PD A 1
H1A H 0.3714 -0.1060 0.3782 0.043 Uiso 0.519(9) calc PR A 1
H1B H 0.4533 -0.1607 0.3032 0.043 Uiso 0.519(9) calc PR A 1
C2A C 0.5442(6) -0.1981(5) 0.3980(4) 0.0422(19) Uani 0.519(9) d PD A 1
H2A H 0.5851 -0.2738 0.3890 0.051 Uiso 0.519(9) calc PR A 1
C3A C 0.570(2) -0.1457(18) 0.4567(10) 0.052(5) Uani 0.519(9) d PD A 1
H3A H 0.6459 -0.1828 0.4797 0.062 Uiso 0.519(9) calc PR A 1
H3B H 0.4995 -0.1193 0.4941 0.062 Uiso 0.519(9) calc PR A 1
C1B C 0.4952(12) -0.1591(15) 0.3536(7) 0.043(3) Uani 0.481(9) d PD A 2
H1C H 0.4242 -0.1369 0.3240 0.051 Uiso 0.481(9) calc PR A 2
H1D H 0.5456 -0.2359 0.3452 0.051 Uiso 0.481(9) calc PR A 2
C2B C 0.4721(6) -0.1332(5) 0.4286(3) 0.0359(19) Uani 0.481(9) d PD A 2
H2B H 0.3908 -0.1061 0.4506 0.043 Uiso 0.481(9) calc PR A 2
C3B C 0.5721(15) -0.1486(16) 0.4696(11) 0.031(3) Uani 0.481(9) d PD A 2
H3C H 0.6269 -0.2254 0.4729 0.037 Uiso 0.481(9) calc PR A 2
H3D H 0.5581 -0.1112 0.5165 0.037 Uiso 0.481(9) calc PR A 2
C4A C 0.6360(2) 0.1955(2) 0.22311(14) 0.0307(6) Uani 1 d . . .
H4A H 0.7126 0.1895 0.2461 0.037 Uiso 1 calc R . .
H4B H 0.6529 0.2189 0.1687 0.037 Uiso 1 calc R . .
C5A C 0.5385(2) 0.2881(2) 0.25676(14) 0.0286(5) Uani 1 d . . .
C6A C 0.5161(2) 0.3210(2) 0.32815(14) 0.0297(5) Uani 1 d . . .
H6A H 0.5557 0.2850 0.3709 0.036 Uiso 1 calc R . .
C10A C 0.3673(2) 0.4918(2) 0.38138(15) 0.0321(6) Uani 1 d . . .
C11A C 0.3827(3) 0.4555(3) 0.45630(16) 0.0425(7) Uani 1 d . . .
H11A H 0.4283 0.3810 0.4703 0.051 Uiso 1 calc R . .
C12A C 0.3307(3) 0.5292(3) 0.51096(19) 0.0540(8) Uani 1 d . . .
H12A H 0.3409 0.5048 0.5623 0.065 Uiso 1 calc R . .
C13A C 0.2641(3) 0.6380(3) 0.4904(2) 0.0562(9) Uani 1 d . . .
H13A H 0.2300 0.6885 0.5275 0.067 Uiso 1 calc R . .
C14A C 0.2474(3) 0.6727(3) 0.4156(2) 0.0561(9) Uani 1 d . . .
H14A H 0.2003 0.7467 0.4019 0.067 Uiso 1 calc R . .
C15A C 0.2990(3) 0.6002(2) 0.36008(18) 0.0460(7) Uani 1 d . . .
H15A H 0.2878 0.6244 0.3089 0.055 Uiso 1 calc R . .
C20A C 0.4622(2) 0.0725(2) 0.18421(14) 0.0303(5) Uani 1 d . . .
C21A C 0.3450(3) 0.0859(3) 0.22399(17) 0.0460(7) Uani 1 d . . .
H21A H 0.3363 0.0799 0.2773 0.055 Uiso 1 calc R . .
C22A C 0.2402(3) 0.1081(3) 0.1861(2) 0.0579(9) Uani 1 d . . .
H22A H 0.1611 0.1180 0.2138 0.069 Uiso 1 calc R . .
C23A C 0.2514(3) 0.1155(3) 0.1087(2) 0.0516(8) Uani 1 d . . .
H23A H 0.1802 0.1298 0.0832 0.062 Uiso 1 calc R . .
C24A C 0.3670(3) 0.1019(3) 0.06835(18) 0.0483(8) Uani 1 d . . .
H24A H 0.3749 0.1069 0.0151 0.058 Uiso 1 calc R . .
C25A C 0.4718(3) 0.0811(2) 0.10552(15) 0.0376(6) Uani 1 d . . .
H25A H 0.5505 0.0726 0.0773 0.045 Uiso 1 calc R . .
C30A C 0.7218(2) -0.0286(2) 0.17339(13) 0.0290(5) Uani 1 d . . .
C31A C 0.8289(2) 0.0101(2) 0.14396(15) 0.0377(6) Uani 1 d . . .
H31A H 0.8408 0.0807 0.1563 0.045 Uiso 1 calc R . .
C32A C 0.9188(3) -0.0552(3) 0.09623(17) 0.0487(8) Uani 1 d . . .
H32A H 0.9913 -0.0285 0.0764 0.058 Uiso 1 calc R . .
C33A C 0.9025(3) -0.1590(3) 0.07772(16) 0.0509(8) Uani 1 d . . .
H33A H 0.9627 -0.2024 0.0446 0.061 Uiso 1 calc R . .
C34A C 0.7976(3) -0.1982(3) 0.10809(16) 0.0479(8) Uani 1 d . . .
H34A H 0.7867 -0.2694 0.0962 0.058 Uiso 1 calc R . .
C35A C 0.7078(3) -0.1346(2) 0.15584(15) 0.0390(6) Uani 1 d . . .
H35A H 0.6368 -0.1631 0.1766 0.047 Uiso 1 calc R . .
Pd1B Pd 1.046250(17) 0.418532(17) 0.137644(10) 0.02770(5) Uani 1 d . . .
Cl1B Cl 0.92252(6) 0.29595(6) 0.10722(4) 0.03891(15) Uani 1 d . . .
P1B P 0.95759(6) 0.42692(6) 0.26074(3) 0.02572(13) Uani 1 d . . .
N1B N 0.6350(2) 0.58584(19) 0.28145(12) 0.0346(5) Uani 1 d . . .
N2B N 0.5535(2) 0.65329(19) 0.24033(12) 0.0357(5) Uani 1 d . . .
N3B N 0.57072(18) 0.61329(17) 0.17158(11) 0.0272(4) Uani 1 d . . .
C1C C 1.1646(13) 0.5367(12) 0.1378(8) 0.040(3) Uani 0.530(8) d PD B 3
H1E H 1.1393 0.6139 0.1110 0.048 Uiso 0.530(8) calc PR B 3
H1F H 1.1969 0.5378 0.1859 0.048 Uiso 0.530(8) calc PR B 3
C2C C 1.2276(5) 0.4493(6) 0.0931(4) 0.0416(19) Uani 0.530(8) d PD B 3
H2C H 1.3078 0.4071 0.1010 0.050 Uiso 0.530(8) calc PR B 3
C3C C 1.1641(17) 0.4288(19) 0.0364(10) 0.053(5) Uani 0.530(8) d PD B 3
H3E H 1.1971 0.3562 0.0137 0.064 Uiso 0.530(8) calc PR B 3
H3F H 1.1383 0.4948 -0.0010 0.064 Uiso 0.530(8) calc PR B 3
C1D C 1.1941(15) 0.5006(13) 0.1336(7) 0.042(3) Uani 0.470(8) d PD B 4
H1G H 1.1780 0.5691 0.1611 0.050 Uiso 0.470(8) calc PR B 4
H1H H 1.2754 0.4500 0.1399 0.050 Uiso 0.470(8) calc PR B 4
C2D C 1.1581(5) 0.5182(6) 0.0612(3) 0.0346(19) Uani 0.470(8) d PD B 4
H2D H 1.1298 0.5935 0.0384 0.041 Uiso 0.470(8) calc PR B 4
C3D C 1.1645(16) 0.4234(14) 0.0231(11) 0.030(3) Uani 0.470(8) d PD B 4
H3G H 1.2441 0.3680 0.0188 0.036 Uiso 0.470(8) calc PR B 4
H3H H 1.1208 0.4365 -0.0223 0.036 Uiso 0.470(8) calc PR B 4
C4B C 0.7973(2) 0.4061(2) 0.27447(14) 0.0271(5) Uani 1 d . . .
H4C H 0.7958 0.3348 0.2534 0.032 Uiso 1 calc R . .
H4D H 0.7715 0.3950 0.3291 0.032 Uiso 1 calc R . .
C5B C 0.7047(2) 0.5021(2) 0.23964(13) 0.0266(5) Uani 1 d . . .
C6B C 0.6650(2) 0.5191(2) 0.16964(14) 0.0279(5) Uani 1 d . . .
H6B H 0.6962 0.4750 0.1288 0.033 Uiso 1 calc R . .
C10B C 0.4863(2) 0.6643(2) 0.11720(14) 0.0301(5) Uani 1 d . . .
C11B C 0.5052(3) 0.6281(2) 0.04592(15) 0.0393(6) Uani 1 d . . .
H11B H 0.5756 0.5716 0.0320 0.047 Uiso 1 calc R . .
C12B C 0.4201(3) 0.6752(3) -0.00531(17) 0.0496(8) Uani 1 d . . .
H12B H 0.4330 0.6505 -0.0540 0.060 Uiso 1 calc R . .
C13B C 0.3173(3) 0.7573(3) 0.01443(19) 0.0497(8) Uani 1 d . . .
H13B H 0.2590 0.7881 -0.0202 0.060 Uiso 1 calc R . .
C14B C 0.3002(3) 0.7944(3) 0.0852(2) 0.0548(8) Uani 1 d . . .
H14B H 0.2303 0.8518 0.0985 0.066 Uiso 1 calc R . .
C15B C 0.3838(3) 0.7490(3) 0.13728(18) 0.0479(7) Uani 1 d . . .
H15B H 0.3714 0.7751 0.1856 0.058 Uiso 1 calc R . .
C20B C 0.9482(2) 0.5541(2) 0.30912(14) 0.0299(5) Uani 1 d . . .
C21B C 0.9453(3) 0.6603(2) 0.26695(18) 0.0463(7) Uani 1 d . . .
H21B H 0.9555 0.6652 0.2137 0.056 Uiso 1 calc R . .
C22B C 0.9273(3) 0.7598(3) 0.3030(2) 0.0595(9) Uani 1 d . . .
H22B H 0.9246 0.8319 0.2741 0.071 Uiso 1 calc R . .
C23B C 0.9136(3) 0.7535(3) 0.3806(2) 0.0555(9) Uani 1 d . . .
H23B H 0.9016 0.8210 0.4048 0.067 Uiso 1 calc R . .
C24B C 0.9176(3) 0.6484(3) 0.42270(19) 0.0514(8) Uani 1 d . . .
H24B H 0.9089 0.6439 0.4759 0.062 Uiso 1 calc R . .
C25B C 0.9343(3) 0.5492(2) 0.38768(16) 0.0393(6) Uani 1 d . . .
H25B H 0.9363 0.4776 0.4172 0.047 Uiso 1 calc R . .
C30B C 1.0347(2) 0.3081(2) 0.32397(13) 0.0264(5) Uani 1 d . . .
C31B C 0.9848(2) 0.2128(2) 0.35303(15) 0.0366(6) Uani 1 d . . .
H31B H 0.9077 0.2070 0.3399 0.044 Uiso 1 calc R . .
C32B C 1.0479(3) 0.1259(2) 0.40138(17) 0.0447(7) Uani 1 d . . .
H32B H 1.0131 0.0617 0.4210 0.054 Uiso 1 calc R . .
C33B C 1.1609(3) 0.1329(2) 0.42085(15) 0.0414(7) Uani 1 d . . .
H33B H 1.2029 0.0746 0.4545 0.050 Uiso 1 calc R . .
C34B C 1.2121(3) 0.2261(2) 0.39067(16) 0.0403(7) Uani 1 d . . .
H34B H 1.2901 0.2306 0.4031 0.048 Uiso 1 calc R . .
C35B C 1.1503(2) 0.3127(2) 0.34244(15) 0.0352(6) Uani 1 d . . .
H35B H 1.1869 0.3754 0.3218 0.042 Uiso 1 calc R . .

loop_
_atom_site_aniso_label
_atom_site_aniso_U_11
_atom_site_aniso_U_22
_atom_site_aniso_U_33
_atom_site_aniso_U_23
_atom_site_aniso_U_13
_atom_site_aniso_U_12
Pd1A 0.03260(11) 0.02680(10) 0.02589(10) -0.00138(8) 0.00117(8) -0.00879(8)
Cl1A 0.0420(4) 0.0456(4) 0.0419(4) 0.0036(3) -0.0124(3) -0.0184(3)
P1A 0.0321(3) 0.0261(3) 0.0244(3) -0.0045(2) 0.0008(3) -0.0100(3)
N1A 0.0413(13) 0.0339(12) 0.0322(12) -0.0022(10) -0.0081(10) -0.0101(10)
N2A 0.0365(13) 0.0362(13) 0.0378(13) -0.0014(10) -0.0099(10) -0.0085(10)
N3A 0.0304(11) 0.0285(11) 0.0311(11) -0.0014(9) -0.0038(9) -0.0107(9)
C1A 0.035(6) 0.038(7) 0.037(4) -0.007(3) 0.001(3) -0.016(4)
C2A 0.063(4) 0.027(3) 0.038(4) 0.002(3) 0.000(3) -0.018(3)
C3A 0.088(11) 0.042(7) 0.022(6) 0.012(4) 0.001(5) -0.018(6)
C1B 0.057(9) 0.028(7) 0.048(5) -0.003(4) -0.004(6) -0.021(6)
C2B 0.041(4) 0.032(3) 0.036(4) -0.001(3) 0.007(3) -0.018(3)
C3B 0.044(7) 0.026(6) 0.020(6) 0.008(4) 0.001(4) -0.010(4)
C4A 0.0355(14) 0.0278(13) 0.0309(14) -0.0011(10) -0.0007(11) -0.0141(11)
C5A 0.0326(14) 0.0258(13) 0.0306(13) 0.0010(10) -0.0039(10) -0.0146(11)
C6A 0.0297(13) 0.0258(13) 0.0339(14) -0.0002(10) -0.0044(11) -0.0078(10)
C10A 0.0267(13) 0.0305(14) 0.0410(15) -0.0073(11) 0.0029(11) -0.0121(11)
C11A 0.0429(17) 0.0420(16) 0.0411(17) -0.0075(13) 0.0005(13) -0.0074(13)
C12A 0.055(2) 0.063(2) 0.0439(18) -0.0157(16) 0.0070(15) -0.0132(17)
C13A 0.051(2) 0.059(2) 0.059(2) -0.0259(17) 0.0176(16) -0.0160(17)
C14A 0.0456(19) 0.0412(18) 0.075(3) -0.0117(17) 0.0117(17) -0.0036(14)
C15A 0.0446(17) 0.0395(17) 0.0511(18) -0.0070(14) 0.0020(14) -0.0063(14)
C20A 0.0327(14) 0.0258(13) 0.0342(14) -0.0067(10) -0.0023(11) -0.0089(11)
C21A 0.0396(17) 0.0543(19) 0.0422(17) -0.0173(14) 0.0030(13) -0.0032(14)
C22A 0.0297(16) 0.066(2) 0.077(3) -0.0206(19) -0.0016(16) -0.0013(15)
C23A 0.0415(18) 0.0462(18) 0.069(2) -0.0113(16) -0.0218(16) -0.0013(14)
C24A 0.054(2) 0.0481(18) 0.0445(18) -0.0056(14) -0.0177(15) -0.0069(15)
C25A 0.0386(15) 0.0400(16) 0.0352(15) -0.0020(12) -0.0054(12) -0.0109(12)
C30A 0.0335(14) 0.0300(13) 0.0211(12) 0.0000(10) -0.0028(10) -0.0037(11)
C31A 0.0366(15) 0.0382(15) 0.0367(15) 0.0000(12) -0.0020(12) -0.0081(12)
C32A 0.0371(16) 0.058(2) 0.0402(17) 0.0045(15) 0.0080(13) -0.0012(14)
C33A 0.054(2) 0.055(2) 0.0296(15) -0.0051(14) 0.0010(14) 0.0152(16)
C34A 0.062(2) 0.0399(17) 0.0385(17) -0.0132(13) -0.0064(15) 0.0030(15)
C35A 0.0463(17) 0.0351(15) 0.0350(15) -0.0071(12) -0.0011(12) -0.0073(13)
Pd1B 0.02529(10) 0.03141(11) 0.02547(10) 0.00226(8) -0.00251(7) -0.00728(8)
Cl1B 0.0410(4) 0.0417(4) 0.0380(4) -0.0109(3) -0.0013(3) -0.0149(3)
P1B 0.0241(3) 0.0308(3) 0.0241(3) 0.0008(3) -0.0062(2) -0.0098(3)
N1B 0.0336(12) 0.0392(13) 0.0319(12) -0.0103(10) -0.0055(10) -0.0045(10)
N2B 0.0359(13) 0.0369(13) 0.0345(12) -0.0096(10) -0.0059(10) -0.0033(10)
N3B 0.0251(11) 0.0289(11) 0.0292(11) -0.0050(9) -0.0041(8) -0.0070(9)
C1C 0.031(7) 0.043(6) 0.047(5) -0.001(4) 0.000(4) -0.013(4)
C2C 0.024(3) 0.062(4) 0.037(4) 0.007(3) 0.003(3) -0.017(3)
C3C 0.051(7) 0.079(10) 0.024(7) -0.001(5) 0.011(4) -0.016(6)
C1D 0.023(7) 0.067(11) 0.040(5) -0.007(6) 0.000(5) -0.021(6)
C2D 0.030(3) 0.041(4) 0.032(3) 0.008(3) -0.001(2) -0.015(3)
C3D 0.027(6) 0.040(7) 0.019(5) -0.001(4) 0.011(3) -0.005(4)
C4B 0.0248(12) 0.0323(13) 0.0255(12) -0.0004(10) -0.0034(10) -0.0103(10)
C5B 0.0222(12) 0.0316(13) 0.0286(13) -0.0038(10) -0.0025(10) -0.0107(10)
C6B 0.0250(13) 0.0302(13) 0.0292(13) -0.0060(10) -0.0023(10) -0.0059(10)
C10B 0.0277(13) 0.0268(13) 0.0371(14) 0.0039(11) -0.0074(11) -0.0104(10)
C11B 0.0395(16) 0.0416(16) 0.0344(15) 0.0005(12) -0.0082(12) -0.0035(13)
C12B 0.060(2) 0.0518(19) 0.0384(17) 0.0045(14) -0.0191(15) -0.0118(16)
C13B 0.0500(19) 0.0452(18) 0.056(2) 0.0166(15) -0.0261(15) -0.0146(15)
C14B 0.0402(18) 0.0462(19) 0.073(2) -0.0004(16) -0.0188(16) 0.0056(14)
C15B 0.0430(17) 0.0491(18) 0.0499(18) -0.0122(14) -0.0114(14) 0.0020(14)
C20B 0.0245(13) 0.0320(14) 0.0354(14) -0.0018(11) -0.0103(10) -0.0076(10)
C21B 0.059(2) 0.0367(16) 0.0446(17) 0.0045(13) -0.0227(15) -0.0084(14)
C22B 0.074(2) 0.0294(16) 0.076(3) 0.0010(16) -0.028(2) -0.0049(16)
C23B 0.054(2) 0.0417(18) 0.075(2) -0.0231(17) -0.0219(17) -0.0003(15)
C24B 0.054(2) 0.055(2) 0.0476(19) -0.0196(16) -0.0071(15) -0.0091(16)
C25B 0.0441(17) 0.0406(16) 0.0352(15) -0.0055(12) -0.0055(12) -0.0118(13)
C30B 0.0270(13) 0.0313(13) 0.0206(12) -0.0021(10) -0.0028(9) -0.0056(10)
C31B 0.0320(14) 0.0384(15) 0.0412(16) 0.0020(12) -0.0089(12) -0.0119(12)
C32B 0.0492(18) 0.0343(16) 0.0472(18) 0.0078(13) -0.0043(14) -0.0096(13)
C33B 0.0439(17) 0.0432(17) 0.0302(15) 0.0021(12) -0.0091(12) 0.0052(13)
C34B 0.0311(15) 0.0517(17) 0.0376(15) 0.0027(13) -0.0126(12) -0.0071(13)
C35B 0.0309(14) 0.0422(16) 0.0336(15) 0.0020(12) -0.0072(11) -0.0113(12)

loop_
_atom_type_symbol
_atom_type_description
_atom_type_scat_dispersion_real
_atom_type_scat_dispersion_imag
_atom_type_scat_source
C C 0.0033 0.0016 'International Tables Vol C Tables 4.2.6.8 and 6.1.1.4'
H H 0.0000 0.0000 'International Tables Vol C Tables 4.2.6.8 and 6.1.1.4'
N N 0.0061 0.0033 'International Tables Vol C Tables 4.2.6.8 and 6.1.1.4'
Cl Cl 0.1484 0.1585 'International Tables Vol C Tables 4.2.6.8 and 6.1.1.4'
P P 0.1023 0.0942 'International Tables Vol C Tables 4.2.6.8 and 6.1.1.4'
Pd Pd -0.9988 1.0072 'International Tables Vol C Tables 4.2.6.8 and 6.1.1.4'

loop_
_geom_angle_atom_site_label_1
_geom_angle_atom_site_label_2
_geom_angle_atom_site_label_3
_geom_angle
_geom_angle_publ_flag
C1B Pd1A C3A 63.0(5) y
C1B Pd1A C2B 38.6(3) y
C3A Pd1A C2B 33.7(5) y
C1B Pd1A C2A 28.0(4) y
C3A Pd1A C2A 38.0(4) y
C2B Pd1A C2A 30.1(2) y
C1B Pd1A C1A 13.1(5) y
C3A Pd1A C1A 68.1(5) y
C2B Pd1A C1A 38.1(4) y
C2A Pd1A C1A 38.0(3) y
C1B Pd1A C3B 66.3(5) y
C3A Pd1A C3B 3.4(7) y
C2B Pd1A C3B 36.1(3) y
C2A Pd1A C3B 41.4(4) y
C1A Pd1A C3B 71.2(5) y
C1B Pd1A P1A 101.5(4) y
C3A Pd1A P1A 164.0(4) y
C2B Pd1A P1A 134.55(17) y
C2A Pd1A P1A 126.05(17) y
C1A Pd1A P1A 97.6(3) y
C3B Pd1A P1A 167.4(3) y
C1B Pd1A Cl1A 161.0(4) y
C3A Pd1A Cl1A 99.0(4) y
C2B Pd1A Cl1A 127.59(17) y
C2A Pd1A Cl1A 132.97(19) y
C1A Pd1A Cl1A 165.6(3) y
C3B Pd1A Cl1A 95.8(3) y
P1A Pd1A Cl1A 95.92(2) y
C20A P1A C30A 103.58(11) y
C20A P1A C4A 104.08(12) y
C30A P1A C4A 102.19(11) y
C20A P1A Pd1A 119.68(9) y
C30A P1A Pd1A 111.77(8) y
C4A P1A Pd1A 113.65(9) y
N2A N1A C5A 108.8(2) y
N1A N2A N3A 107.3(2) y
N2A N3A C6A 110.4(2) y
N2A N3A C10A 119.8(2) y
C6A N3A C10A 129.8(2) y
C2A C1A Pd1A 71.0(6) y
C3A C2A C1A 117.2(11) y
C3A C2A Pd1A 68.6(10) y
C1A C2A Pd1A 71.0(8) y
C2A C3A Pd1A 73.5(8) y
C2B C1B Pd1A 74.8(7) y
C3B C2B C1B 118.1(11) y
C3B C2B Pd1A 77.2(10) y
C1B C2B Pd1A 66.6(8) y
C2B C3B Pd1A 66.7(8) y
C5A C4A P1A 115.09(17) y
C6A C5A N1A 108.5(2) y
C6A C5A C4A 130.8(2) y
N1A C5A C4A 120.4(2) y
N3A C6A C5A 105.0(2) y
C11A C10A C15A 120.9(3) y
C11A C10A N3A 119.7(2) y
C15A C10A N3A 119.3(2) y
C10A C11A C12A 119.6(3) y
C13A C12A C11A 120.1(3) y
C14A C13A C12A 119.9(3) y
C13A C14A C15A 120.8(3) y
C10A C15A C14A 118.7(3) y
C21A C20A C25A 118.2(3) y
C21A C20A P1A 119.7(2) y
C25A C20A P1A 122.0(2) y
C20A C21A C22A 120.7(3) y
C23A C22A C21A 120.3(3) y
C22A C23A C24A 119.7(3) y
C23A C24A C25A 120.4(3) y
C24A C25A C20A 120.7(3) y
C31A C30A C35A 118.8(2) y
C31A C30A P1A 123.4(2) y
C35A C30A P1A 117.7(2) y
C30A C31A C32A 120.1(3) y
C33A C32A C31A 120.5(3) y
C34A C33A C32A 119.3(3) y
C33A C34A C35A 120.9(3) y
C34A C35A C30A 120.3(3) y
C1D Pd1B C3C 61.5(5) y
C1D Pd1B C1C 13.2(5) y
C3C Pd1B C1C 68.0(5) y
C1D Pd1B C2D 38.2(3) y
C3C Pd1B C2D 32.7(5) y
C1C Pd1B C2D 39.1(4) y
C1D Pd1B C2C 26.9(4) y
C3C Pd1B C2C 38.2(4) y
C1C Pd1B C2C 38.1(3) y
C2D Pd1B C2C 30.9(2) y
C1D Pd1B C3D 66.0(4) y
C3C Pd1B C3D 4.5(6) y
C1C Pd1B C3D 72.3(5) y
C2D Pd1B C3D 36.2(4) y
C2C Pd1B C3D 42.6(4) y
C1D Pd1B P1B 102.9(3) y
C3C Pd1B P1B 164.3(4) y
C1C Pd1B P1B 97.3(3) y
C2D Pd1B P1B 134.79(18) y
C2C Pd1B P1B 126.29(18) y
C3D Pd1B P1B 168.8(3) y
C1D Pd1B Cl1B 160.4(3) y
C3C Pd1B Cl1B 100.1(4) y
C1C Pd1B Cl1B 167.1(4) y
C2D Pd1B Cl1B 127.98(17) y
C2C Pd1B Cl1B 133.45(19) y
C3D Pd1B Cl1B 95.7(3) y
P1B Pd1B Cl1B 95.04(2) y
C20B P1B C30B 103.65(11) y
C20B P1B C4B 103.41(11) y
C30B P1B C4B 102.33(11) y
C20B P1B Pd1B 120.74(9) y
C30B P1B Pd1B 111.69(8) y
C4B P1B Pd1B 113.04(8) y
N2B N1B C5B 109.0(2) y
N1B N2B N3B 107.39(19) y
N2B N3B C6B 110.0(2) y
N2B N3B C10B 119.5(2) y
C6B N3B C10B 130.2(2) y
C2C C1C Pd1B 71.8(7) y
C3C C2C C1C 115.8(11) y
C3C C2C Pd1B 68.4(9) y
C1C C2C Pd1B 70.1(8) y
C2C C3C Pd1B 73.4(8) y
C2D C1D Pd1B 73.2(7) y
C3D C2D C1D 119.0(11) y
C3D C2D Pd1B 77.3(10) y
C1D C2D Pd1B 68.6(8) y
C2D C3D Pd1B 66.5(8) y
C5B C4B P1B 115.50(16) y
C6B C5B N1B 108.4(2) y
C6B C5B C4B 130.5(2) y
N1B C5B C4B 120.8(2) y
N3B C6B C5B 105.1(2) y
C11B C10B C15B 120.2(2) y
C11B C10B N3B 120.3(2) y
C15B C10B N3B 119.5(2) y
C10B C11B C12B 119.7(3) y
C13B C12B C11B 120.6(3) y
C12B C13B C14B 119.4(3) y
C13B C14B C15B 121.2(3) y
C14B C15B C10B 118.9(3) y
C21B C20B C25B 118.7(3) y
C21B C20B P1B 119.3(2) y
C25B C20B P1B 121.8(2) y
C20B C21B C22B 120.2(3) y
C23B C22B C21B 120.4(3) y
C24B C23B C22B 119.7(3) y
C23B C24B C25B 120.5(3) y
C24B C25B C20B 120.5(3) y
C31B C30B C35B 118.5(2) y
C31B C30B P1B 123.36(19) y
C35B C30B P1B 118.08(19) y
C30B C31B C32B 120.4(3) y
C33B C32B C31B 120.4(3) y
C32B C33B C34B 119.3(3) y
C33B C34B C35B 120.7(3) y
C34B C35B C30B 120.6(3) y

loop_
_geom_bond_atom_site_label_1
_geom_bond_atom_site_label_2
_geom_bond_distance
_geom_bond_publ_flag
Pd1A C1B 2.048(18) y
Pd1A C3A 2.10(2) y
Pd1A C2B 2.154(5) y
Pd1A C2A 2.159(5) y
Pd1A C1A 2.159(17) y
Pd1A C3B 2.29(2) y
Pd1A P1A 2.2924(7) y
Pd1A Cl1A 2.3718(7) y
P1A C20A 1.818(3) y
P1A C30A 1.823(2) y
P1A C4A 1.836(2) y
N1A N2A 1.313(3) y
N1A C5A 1.363(3) y
N2A N3A 1.349(3) y
N3A C6A 1.353(3) y
N3A C10A 1.434(3) y
C1A C2A 1.406(10) y
C2A C3A 1.385(12) y
C1B C2B 1.393(11) y
C2B C3B 1.381(11) y
C4A C5A 1.490(3) y
C5A C6A 1.361(3) y
C10A C11A 1.375(4) y
C10A C15A 1.379(4) y
C11A C12A 1.382(4) y
C12A C13A 1.373(5) y
C13A C14A 1.373(5) y
C14A C15A 1.384(4) y
C20A C21A 1.383(4) y
C20A C25A 1.389(4) y
C21A C22A 1.386(4) y
C22A C23A 1.367(5) y
C23A C24A 1.373(4) y
C24A C25A 1.379(4) y
C30A C31A 1.385(4) y
C30A C35A 1.389(4) y
C31A C32A 1.389(4) y
C32A C33A 1.379(5) y
C33A C34A 1.370(4) y
C34A C35A 1.379(4) y
Pd1B C1D 2.083(18) y
Pd1B C3C 2.09(2) y
Pd1B C1C 2.135(18) y
Pd1B C2D 2.143(5) y
Pd1B C2C 2.157(5) y
Pd1B C3D 2.28(2) y
Pd1B P1B 2.2916(7) y
Pd1B Cl1B 2.3774(7) y
P1B C20B 1.821(3) y
P1B C30B 1.822(2) y
P1B C4B 1.834(2) y
N1B N2B 1.308(3) y
N1B C5B 1.361(3) y
N2B N3B 1.353(3) y
N3B C6B 1.355(3) y
N3B C10B 1.428(3) y
C1C C2C 1.400(9) y
C2C C3C 1.391(11) y
C1D C2D 1.384(11) y
C2D C3D 1.381(12) y
C4B C5B 1.490(3) y
C5B C6B 1.360(3) y
C10B C11B 1.375(4) y
C10B C15B 1.385(4) y
C11B C12B 1.385(4) y
C12B C13B 1.368(4) y
C13B C14B 1.372(5) y
C14B C15B 1.381(4) y
C20B C21B 1.382(4) y
C20B C25B 1.388(4) y
C21B C22B 1.389(4) y
C22B C23B 1.369(5) y
C23B C24B 1.369(5) y
C24B C25B 1.377(4) y
C30B C31B 1.384(3) y
C30B C35B 1.386(3) y
C31B C32B 1.385(4) y
C32B C33B 1.373(4) y
C33B C34B 1.374(4) y
C34B C35B 1.376(4) y
